data_4332597
loop_
_publ_author_name
'Gao, Hong-Ling'
'Yi, Long'
'Zhao, Bin'
'Zhao, Xiao-Qing'
'Cheng, Peng'
'Liao, Dai-Zheng'
'Yan, Shi-Ping'

_publ_section_title
;
 Synthesis and Characterization of Metal&#x2212;Organic Frameworks Based
 on 4-Hydroxypyridine-2,6-dicarboxylic Acid and Pyridine-2,6-dicarboxylic
 Acid Ligands
;
_journal_issue 15
_journal_name_full 'Inorganic Chemistry'
_journal_page_first 5980
_journal_page_last 5988
_journal_paper_doi 10.1021/ic060550j
_journal_volume 45
_journal_year 2006
_chemical_formula_sum 'C7 H10 Gd N O9'
_chemical_formula_weight 409.41
_chemical_name_systematic
; 
 ? 
;
_space_group_IT_number 14
_symmetry_cell_setting monoclinic
_symmetry_space_group_name_Hall '-P 2yn'
_symmetry_space_group_name_H-M 'P 1 21/n 1'
_atom_sites_solution_hydrogens geom
_atom_sites_solution_primary direct
_atom_sites_solution_secondary difmap
_audit_creation_method SHELXL-97
_cell_angle_alpha 90.00
_cell_angle_beta 104.967(5)
_cell_angle_gamma 90.00
_cell_formula_units_Z 4
_cell_length_a 9.980(3)
_cell_length_b 7.562(2)
_cell_length_c 15.522(4)
_cell_measurement_reflns_used 971
_cell_measurement_temperature 293(2)
_cell_measurement_theta_max 27.03
_cell_measurement_theta_min 2.69
_cell_volume 1131.7(5)
_computing_cell_refinement 'Bruker SMART'
_computing_data_collection 'Bruker SMART'
_computing_data_reduction 'Bruker SAINT'
_computing_molecular_graphics 'Bruker SHELXTL'
_computing_publication_material 'Bruker SHELXTL'
_computing_structure_refinement 'SHELXL-97 (Sheldrick, 1997)'
_computing_structure_solution 'SHELXS-97 (Sheldrick, 1990)'
_diffrn_ambient_temperature 293(2)
_diffrn_measured_fraction_theta_full 0.995
_diffrn_measured_fraction_theta_max 0.995
_diffrn_measurement_device_type 'CCD area detector'
_diffrn_measurement_method 'phi and omega scans'
_diffrn_radiation_monochromator graphite
_diffrn_radiation_source 'fine-focus sealed tube'
_diffrn_radiation_type MoK\a
_diffrn_radiation_wavelength 0.71073
_diffrn_reflns_av_R_equivalents 0.0251
_diffrn_reflns_av_sigmaI/netI 0.0268
_diffrn_reflns_limit_h_max 10
_diffrn_reflns_limit_h_min -12
_diffrn_reflns_limit_k_max 9
_diffrn_reflns_limit_k_min -9
_diffrn_reflns_limit_l_max 19
_diffrn_reflns_limit_l_min -19
_diffrn_reflns_number 6575
_diffrn_reflns_theta_full 27.05
_diffrn_reflns_theta_max 27.05
_diffrn_reflns_theta_min 2.72
_exptl_absorpt_coefficient_mu 5.903
_exptl_absorpt_correction_T_max 0.3438
_exptl_absorpt_correction_T_min 0.1810
_exptl_absorpt_correction_type multi-scan
_exptl_absorpt_process_details 'SADABS (Sheldrick, 1996)'
_exptl_crystal_colour colorless
_exptl_crystal_density_diffrn 2.403
_exptl_crystal_density_meas ?
_exptl_crystal_density_method 'not measured'
_exptl_crystal_description block
_exptl_crystal_F_000 780
_exptl_crystal_size_max 0.44
_exptl_crystal_size_mid 0.32
_exptl_crystal_size_min 0.23
_refine_diff_density_max 1.578
_refine_diff_density_min -1.327
_refine_diff_density_rms 0.134
_refine_ls_extinction_coef 0.0152(5)
_refine_ls_extinction_expression Fc^*^=kFc[1+0.001xFc^2^\l^3^/sin(2\q)]^-1/4^
_refine_ls_extinction_method SHELXL
_refine_ls_goodness_of_fit_ref 1.078
_refine_ls_hydrogen_treatment mixed
_refine_ls_matrix_type full
_refine_ls_number_parameters 196
_refine_ls_number_reflns 2474
_refine_ls_number_restraints 0
_refine_ls_restrained_S_all 1.078
_refine_ls_R_factor_all 0.0235
_refine_ls_R_factor_gt 0.0205
_refine_ls_shift/su_max 0.002
_refine_ls_shift/su_mean 0.000
_refine_ls_structure_factor_coef Fsqd
_refine_ls_weighting_details 'calc w=1/[\s^2^(Fo^2^)+(0.0268P)^2^+0.6789P] where P=(Fo^2^+2Fc^2^)/3'
_refine_ls_weighting_scheme calc
_refine_ls_wR_factor_gt 0.0507
_refine_ls_wR_factor_ref 0.0527
_reflns_number_gt 2206
_reflns_number_total 2474
_reflns_threshold_expression >2sigma(I)
_cod_data_source_file ic060550jsup5.cif
_cod_data_source_block 0501317m
_cod_depositor_comments
;
The following automatic conversions were performed:

'_symmetry_cell_setting' value 'Monoclinic' changed to 'monoclinic'
according to /home/saulius/struct/CIF-dictionaries/cif_core.dic
dictionary named 'cif_core.dic' version 2.4.2 from 2011-04-26.

Automatic conversion script
Id: cif_fix_values 1891 2012-01-12 08:04:46Z andrius 

The following automatic conversions were performed:

'_exptl_crystal_density_meas' value 'none' was changed to '?' - the
value is perceived as not measured.

Automatic conversion script
Id: cif_fix_values 3008 2015-01-20 13:52:24Z robertas 
;
_cod_original_cell_volume 1131.6(5)
_cod_original_sg_symbol_H-M P2(1)/n
_cod_database_code 4332597

loop_
_symmetry_equiv_pos_as_xyz
'x, y, z'
'-x+1/2, y+1/2, -z+1/2'
'-x, -y, -z'
'x-1/2, -y-1/2, z-1/2'

loop_
_atom_site_label
_atom_site_type_symbol
_atom_site_fract_x
_atom_site_fract_y
_atom_site_fract_z
_atom_site_U_iso_or_equiv
_atom_site_adp_type
_atom_site_occupancy
_atom_site_symmetry_multiplicity
_atom_site_calc_flag
_atom_site_refinement_flags
Gd1 Gd 0.999448(11) 0.176231(16) 0.253609(7) 0.01235(8) Uani 1 1 d .
N1 N 0.8969(2) 0.2979(3) 0.10157(14) 0.0161(4) Uani 1 1 d .
O4 O 0.7777(2) 0.3244(3) 0.23196(13) 0.0278(5) Uani 1 1 d .
O3 O 1.1576(2) 0.1405(3) 0.00570(12) 0.0258(4) Uani 1 1 d .
O2 O 1.13148(19) 0.1289(3) 0.14359(11) 0.0215(4) Uani 1 1 d .
O6 O 1.0007(3) 0.3383(3) 0.38918(14) 0.0272(5) Uani 1 1 d .
C7 C 1.0915(3) 0.1714(3) 0.06209(16) 0.0159(5) Uani 1 1 d .
C1 C 0.7155(3) 0.4044(4) 0.16179(16) 0.0187(5) Uani 1 1 d .
C2 C 0.7741(3) 0.3827(3) 0.08255(16) 0.0160(5) Uani 1 1 d .
C6 C 0.9544(3) 0.2667(3) 0.03362(16) 0.0160(5) Uani 1 1 d .
O7 O 1.1361(2) 0.4390(3) 0.25989(16) 0.0304(5) Uani 1 1 d .
O8 O 0.8980(2) -0.0784(3) 0.17127(14) 0.0312(5) Uani 1 1 d .
O9 O 0.0651(3) 0.6783(3) 0.43418(19) 0.0367(6) Uani 1 1 d .
H8A H 0.874(4) -0.092(5) 0.111(3) 0.048(11) Uiso 1 1 d .
H7B H 1.184(5) 0.479(5) 0.300(3) 0.049(13) Uiso 1 1 d .
H8B H 0.842(4) -0.126(5) 0.192(2) 0.033(10) Uiso 1 1 d .
H6A H 0.978(4) 0.309(5) 0.429(3) 0.037(11) Uiso 1 1 d .
H7A H 1.175(4) 0.460(5) 0.219(3) 0.054(12) Uiso 1 1 d .
H6B H 1.006(5) 0.460(6) 0.396(3) 0.062(13) Uiso 1 1 d .
H9A H 0.152(6) 0.665(5) 0.452(3) 0.069(16) Uiso 1 1 d .
H9B H 0.037(6) 0.753(7) 0.390(4) 0.086(17) Uiso 1 1 d .
C5 C 0.8935(3) 0.3173(3) -0.05318(17) 0.0177(5) Uani 1 1 d .
H5 H 0.9377 0.2942 -0.0979 0.021 Uiso 1 1 calc R
O1 O 0.69884(19) 0.4500(3) -0.15548(11) 0.0201(4) Uani 1 1 d .
C4 C 0.7638(3) 0.4040(3) -0.07369(15) 0.0164(5) Uani 1 1 d .
C3 C 0.7064(3) 0.4366(3) -0.00112(16) 0.0182(5) Uani 1 1 d .
H3 H 0.6219 0.4952 -0.0104 0.022 Uiso 1 1 calc R
O5 O 0.6082(2) 0.4961(3) 0.15343(11) 0.0236(4) Uani 1 1 d .

loop_
_atom_site_aniso_label
_atom_site_aniso_U_11
_atom_site_aniso_U_22
_atom_site_aniso_U_33
_atom_site_aniso_U_23
_atom_site_aniso_U_13
_atom_site_aniso_U_12
Gd1 0.01037(11) 0.01729(11) 0.00998(10) 0.00060(4) 0.00368(6) 0.00005(4)
N1 0.0139(11) 0.0235(11) 0.0117(9) 0.0015(8) 0.0050(8) 0.0029(9)
O4 0.0242(12) 0.0459(14) 0.0156(9) 0.0079(8) 0.0097(8) 0.0155(9)
O3 0.0202(10) 0.0427(12) 0.0171(9) -0.0018(8) 0.0096(8) 0.0060(9)
O2 0.0177(10) 0.0330(11) 0.0150(9) 0.0033(8) 0.0068(7) 0.0066(9)
O6 0.0380(14) 0.0280(12) 0.0187(10) -0.0027(8) 0.0128(10) -0.0027(9)
C7 0.0147(13) 0.0202(13) 0.0141(11) -0.0018(9) 0.0061(10) -0.0008(10)
C1 0.0168(13) 0.0251(14) 0.0149(11) -0.0010(10) 0.0055(10) 0.0018(11)
C2 0.0136(12) 0.0197(13) 0.0154(11) -0.0010(10) 0.0052(9) 0.0008(10)
C6 0.0177(13) 0.0176(12) 0.0144(11) -0.0008(10) 0.0068(10) -0.0009(10)
O7 0.0323(13) 0.0391(13) 0.0230(11) -0.0057(9) 0.0128(10) -0.0191(10)
O8 0.0391(13) 0.0382(13) 0.0212(10) -0.0084(9) 0.0167(10) -0.0189(10)
O9 0.0260(14) 0.0314(13) 0.0510(16) -0.0024(10) 0.0069(12) -0.0029(10)
C5 0.0167(14) 0.0249(14) 0.0134(11) -0.0009(9) 0.0075(10) -0.0013(10)
O1 0.0159(9) 0.0320(11) 0.0115(8) 0.0041(7) 0.0016(7) -0.0035(8)
C4 0.0163(13) 0.0189(13) 0.0133(11) 0.0003(9) 0.0025(10) -0.0044(10)
C3 0.0161(13) 0.0229(13) 0.0166(11) 0.0015(10) 0.0059(10) 0.0032(10)
O5 0.0194(10) 0.0360(11) 0.0165(8) 0.0003(8) 0.0068(8) 0.0122(8)

loop_
_atom_type_symbol
_atom_type_description
_atom_type_scat_dispersion_real
_atom_type_scat_dispersion_imag
_atom_type_scat_source
C C 0.0033 0.0016 'International Tables Vol C Tables 4.2.6.8 and 6.1.1.4'
H H 0.0000 0.0000 'International Tables Vol C Tables 4.2.6.8 and 6.1.1.4'
N N 0.0061 0.0033 'International Tables Vol C Tables 4.2.6.8 and 6.1.1.4'
O O 0.0106 0.0060 'International Tables Vol C Tables 4.2.6.8 and 6.1.1.4'
Gd Gd -0.1653 3.9035 'International Tables Vol C Tables 4.2.6.8 and 6.1.1.4'

loop_
_geom_angle_atom_site_label_1
_geom_angle_atom_site_label_2
_geom_angle_atom_site_label_3
_geom_angle
_geom_angle_site_symmetry_1
_geom_angle_site_symmetry_3
O1 Gd1 O8 99.91(7) 4_666 .
O1 Gd1 O7 85.82(8) 4_666 .
O8 Gd1 O7 148.04(8) . .
O1 Gd1 O4 151.71(6) 4_666 .
O8 Gd1 O4 93.02(8) . .
O7 Gd1 O4 96.42(8) . .
O1 Gd1 O5 81.36(7) 4_666 2_645
O8 Gd1 O5 70.97(7) . 2_645
O7 Gd1 O5 140.83(7) . 2_645
O4 Gd1 O5 79.25(7) . 2_645
O1 Gd1 O6 82.50(7) 4_666 .
O8 Gd1 O6 140.93(8) . .
O7 Gd1 O6 70.81(8) . .
O4 Gd1 O6 71.80(8) . .
O5 Gd1 O6 70.91(7) 2_645 .
O1 Gd1 O2 80.35(6) 4_666 .
O8 Gd1 O2 74.80(7) . .
O7 Gd1 O2 75.26(7) . .
O4 Gd1 O2 127.57(6) . .
O5 Gd1 O2 137.41(6) 2_645 .
O6 Gd1 O2 142.84(8) . .
O1 Gd1 N1 143.46(7) 4_666 .
O8 Gd1 N1 77.13(8) . .
O7 Gd1 N1 79.79(8) . .
O4 Gd1 N1 63.99(7) . .
O5 Gd1 N1 129.29(7) 2_645 .
O6 Gd1 N1 122.81(8) . .
O2 Gd1 N1 63.59(7) . .
C6 N1 C2 117.4(2) . .
C6 N1 Gd1 121.55(17) . .
C2 N1 Gd1 120.76(16) . .
C1 O4 Gd1 124.71(17) . .
C7 O2 Gd1 125.09(17) . .
Gd1 O6 H6A 129(3) . .
Gd1 O6 H6B 126(3) . .
H6A O6 H6B 103(4) . .
O3 C7 O2 124.5(2) . .
O3 C7 C6 119.2(2) . .
O2 C7 C6 116.2(2) . .
O5 C1 O4 124.8(2) . .
O5 C1 C2 118.6(2) . .
O4 C1 C2 116.5(2) . .
N1 C2 C3 123.4(2) . .
N1 C2 C1 113.4(2) . .
C3 C2 C1 123.1(2) . .
N1 C6 C5 123.2(2) . .
N1 C6 C7 113.1(2) . .
C5 C6 C7 123.7(2) . .
Gd1 O7 H7B 127(3) . .
Gd1 O7 H7A 120(3) . .
H7B O7 H7A 104(4) . .
Gd1 O8 H8A 127(2) . .
Gd1 O8 H8B 114(3) . .
H8A O8 H8B 109(4) . .
H9A O9 H9B 115(5) . .
C6 C5 C4 119.7(2) . .
C6 C5 H5 120.2 . .
C4 C5 H5 120.2 . .
C4 O1 Gd1 127.51(15) . 4_565
O1 C4 C3 121.6(2) . .
O1 C4 C5 122.4(2) . .
C3 C4 C5 116.0(2) . .
C2 C3 C4 120.3(2) . .
C2 C3 H3 119.8 . .
C4 C3 H3 119.8 . .
C1 O5 Gd1 138.25(16) . 2_655

loop_
_geom_bond_atom_site_label_1
_geom_bond_atom_site_label_2
_geom_bond_distance
_geom_bond_site_symmetry_2
Gd1 O1 2.3262(18) 4_666
Gd1 O8 2.387(2) .
Gd1 O7 2.398(2) .
Gd1 O4 2.425(2) .
Gd1 O5 2.4274(18) 2_645
Gd1 O6 2.433(2) .
Gd1 O2 2.4378(18) .
Gd1 N1 2.493(2) .
N1 C6 1.345(3) .
N1 C2 1.346(3) .
O4 C1 1.260(3) .
O3 C7 1.247(3) .
O2 C7 1.266(3) .
O6 H6A 0.74(4) .
O6 H6B 0.93(5) .
C7 C6 1.508(4) .
C1 O5 1.254(3) .
C1 C2 1.501(3) .
C2 C3 1.362(3) .
C6 C5 1.381(3) .
O7 H7B 0.74(4) .
O7 H7A 0.83(5) .
O8 H8A 0.91(4) .
O8 H8B 0.79(4) .
O9 H9A 0.84(5) .
O9 H9B 0.88(6) .
C5 C4 1.412(4) .
C5 H5 0.9300 .
O1 C4 1.314(3) .
O1 Gd1 2.3262(18) 4_565
C4 C3 1.411(3) .
C3 H3 0.9300 .
O5 Gd1 2.4274(18) 2_655

loop_
_geom_hbond_atom_site_label_D
_geom_hbond_atom_site_label_H
_geom_hbond_atom_site_label_A
_geom_hbond_distance_DH
_geom_hbond_distance_HA
_geom_hbond_distance_DA
_geom_hbond_angle_DHA
_geom_hbond_site_symmetry_A
O9 H9B O5 0.88(6) 2.33(6) 3.066(3) 141(5) 2
O9 H9A O3 0.84(5) 1.85(6) 2.697(4) 178(5) 2_655
O6 H6B O9 0.93(5) 1.80(5) 2.698(3) 162(4) 1_655
O7 H7A O1 0.83(5) 1.92(5) 2.725(3) 162(4) 3_765
O6 H6A O9 0.74(4) 2.28(4) 2.983(4) 159(4) 3_666
O8 H8B O4 0.79(4) 1.93(4) 2.689(3) 160(4) 2_645
O7 H7B O2 0.74(4) 2.15(4) 2.809(3) 148(4) 2_755
O8 H8A O3 0.91(4) 1.79(4) 2.699(3) 173(4) 3_755

loop_
_geom_torsion_atom_site_label_1
_geom_torsion_atom_site_label_2
_geom_torsion_atom_site_label_3
_geom_torsion_atom_site_label_4
_geom_torsion
_geom_torsion_site_symmetry_1
_geom_torsion_site_symmetry_4
O1 Gd1 N1 C6 15.9(3) 4_666 .
O8 Gd1 N1 C6 -73.4(2) . .
O7 Gd1 N1 C6 84.3(2) . .
O4 Gd1 N1 C6 -173.3(2) . .
O5 Gd1 N1 C6 -125.2(2) 2_645 .
O6 Gd1 N1 C6 143.41(18) . .
O2 Gd1 N1 C6 5.80(19) . .
O1 Gd1 N1 C2 -170.76(17) 4_666 .
O8 Gd1 N1 C2 99.9(2) . .
O7 Gd1 N1 C2 -102.3(2) . .
O4 Gd1 N1 C2 0.04(18) . .
O5 Gd1 N1 C2 48.2(2) 2_645 .
O6 Gd1 N1 C2 -43.2(2) . .
O2 Gd1 N1 C2 179.2(2) . .
O1 Gd1 O4 C1 163.16(19) 4_666 .
O8 Gd1 O4 C1 -79.4(2) . .
O7 Gd1 O4 C1 70.1(2) . .
O5 Gd1 O4 C1 -149.3(2) 2_645 .
O6 Gd1 O4 C1 137.4(2) . .
O2 Gd1 O4 C1 -6.3(3) . .
N1 Gd1 O4 C1 -5.3(2) . .
O1 Gd1 O2 C7 -178.6(2) 4_666 .
O8 Gd1 O2 C7 78.3(2) . .
O7 Gd1 O2 C7 -90.4(2) . .
O4 Gd1 O2 C7 -3.6(2) . .
O5 Gd1 O2 C7 115.65(19) 2_645 .
O6 Gd1 O2 C7 -114.9(2) . .
N1 Gd1 O2 C7 -4.64(19) . .
Gd1 O2 C7 O3 -177.16(19) . .
Gd1 O2 C7 C6 3.2(3) . .
Gd1 O4 C1 O5 -172.4(2) . .
Gd1 O4 C1 C2 9.2(3) . .
C6 N1 C2 C3 0.3(4) . .
Gd1 N1 C2 C3 -173.3(2) . .
C6 N1 C2 C1 177.5(2) . .
Gd1 N1 C2 C1 3.9(3) . .
O5 C1 C2 N1 173.3(2) . .
O4 C1 C2 N1 -8.2(3) . .
O5 C1 C2 C3 -9.5(4) . .
O4 C1 C2 C3 169.1(3) . .
C2 N1 C6 C5 0.0(4) . .
Gd1 N1 C6 C5 173.55(19) . .
C2 N1 C6 C7 179.9(2) . .
Gd1 N1 C6 C7 -6.5(3) . .
O3 C7 C6 N1 -177.4(2) . .
O2 C7 C6 N1 2.3(3) . .
O3 C7 C6 C5 2.6(4) . .
O2 C7 C6 C5 -177.8(2) . .
N1 C6 C5 C4 -0.9(4) . .
C7 C6 C5 C4 179.2(2) . .
Gd1 O1 C4 C3 -70.7(3) 4_565 .
Gd1 O1 C4 C5 108.3(2) 4_565 .
C6 C5 C4 O1 -177.7(2) . .
C6 C5 C4 C3 1.4(4) . .
N1 C2 C3 C4 0.3(4) . .
C1 C2 C3 C4 -176.6(2) . .
O1 C4 C3 C2 178.0(2) . .
C5 C4 C3 C2 -1.1(4) . .
O4 C1 O5 Gd1 29.4(5) . 2_655
C2 C1 O5 Gd1 -152.19(19) . 2_655
